data_7701349
loop_
_publ_author_name
'Diteepeng, Nichabhat'
'Buffet, Jean-Charles'
'Turner, Zo\"e R'
'O'Hare, Dermot'

_publ_section_title
;
 Constrained geometry scandium permethylindenyl complexes for the
 ring-opening polymerisation of l- and rac-lactide.
;
_journal_issue 42
_journal_name_full 'Dalton transactions (Cambridge, England : 2003)'
_journal_page_first 16099
_journal_page_last 16107
_journal_paper_doi 10.1039/c9dt03450a
_journal_volume 48
_journal_year 2019
_chemical_formula_moiety 'C37 H58 N O2 Sc Si'
_chemical_formula_sum 'C37 H58 N O2 Sc Si'
_chemical_formula_weight 621.89
_chemical_properties_physical Air-sensitive,Moisture-sensitive
_space_group_crystal_system monoclinic
_space_group_IT_number 14
_space_group_name_Hall '-P 2yn'
_space_group_name_H-M_alt 'P 1 21/n 1'
_symmetry_space_group_name_Hall '-P 2yn'
_symmetry_space_group_name_H-M 'P 1 21/n 1'
_atom_sites_solution_hydrogens geom
_audit_creation_method SHELXL-2014
_audit_update_record
;
2019-06-18 deposited with the CCDC.    2019-10-09 downloaded from the CCDC.
;
_cell_angle_alpha 90
_cell_angle_beta 103.4790(10)
_cell_angle_gamma 90
_cell_formula_units_Z 4
_cell_length_a 11.85040(10)
_cell_length_b 16.9140(2)
_cell_length_c 18.1946(2)
_cell_measurement_reflns_used 14788
_cell_measurement_temperature 150(2)
_cell_measurement_theta_max 76.4910
_cell_measurement_theta_min 3.6060
_cell_volume 3546.43(7)
_computing_cell_refinement 'CrysAlisPro 1.171.39.46 (Rigaku OD, 2018)'
_computing_data_collection 'CrysAlisPro 1.171.39.46 (Rigaku OD, 2018)'
_computing_data_reduction 'CrysAlisPro 1.171.39.46 (Rigaku OD, 2018)'
_computing_molecular_graphics
;
ORTEP3 for Windows. Farrugia, L. J. J. Appl. Cryst. 1997, 30, 565.
;
_computing_structure_refinement 'SHELXL-2014 (Sheldrick, 2014)'
_computing_structure_solution
;
SUPERFLIP 
Palatinus, L.; Chapuis, G. J. Appl. Cryst. 2007, 40, 786-790.
;
_diffrn_ambient_environment N~2~
_diffrn_ambient_temperature 150.00(10)
_diffrn_detector 'CCD plate'
_diffrn_detector_area_resol_mean 10.5035
_diffrn_detector_type Atlas
_diffrn_measured_fraction_theta_full 1.000
_diffrn_measured_fraction_theta_max 0.991
_diffrn_measurement_device 'four-circle diffractometer'
_diffrn_measurement_device_type 'SuperNova, Dual, Cu at home/near, Atlas'
_diffrn_radiation_monochromator mirror
_diffrn_radiation_probe x-ray
_diffrn_radiation_type 'Cu K\a'
_diffrn_radiation_wavelength 1.54184
_diffrn_reflns_av_R_equivalents 0.0259
_diffrn_reflns_av_unetI/netI 0.0229
_diffrn_reflns_Laue_measured_fraction_full 1.000
_diffrn_reflns_Laue_measured_fraction_max 0.991
_diffrn_reflns_limit_h_max 14
_diffrn_reflns_limit_h_min -14
_diffrn_reflns_limit_k_max 14
_diffrn_reflns_limit_k_min -21
_diffrn_reflns_limit_l_max 22
_diffrn_reflns_limit_l_min -21
_diffrn_reflns_number 27961
_diffrn_reflns_point_group_measured_fraction_full 1.000
_diffrn_reflns_point_group_measured_fraction_max 0.991
_diffrn_reflns_theta_full 67.684
_diffrn_reflns_theta_max 76.677
_diffrn_reflns_theta_min 3.615
_diffrn_source 'micro-focus sealed X-ray tube'
_diffrn_source_type 'SuperNova (Cu) X-ray Source'
_exptl_absorpt_coefficient_mu 2.325
_exptl_absorpt_correction_T_max 1.00000
_exptl_absorpt_correction_T_min 0.81044
_exptl_absorpt_correction_type multi-scan
_exptl_absorpt_process_details
;
CrysAlisPro 1.171.39.46 (Rigaku Oxford Diffraction, 2018)
Empirical absorption correction using spherical harmonics,
 implemented in SCALE3 ABSPACK scaling algorithm.
;
_exptl_crystal_colour colourless
_exptl_crystal_density_diffrn 1.165
_exptl_crystal_description prism
_exptl_crystal_F_000 1352
_exptl_crystal_recrystallization_method 'Re-crystallisation from solvent: Benzene'
_exptl_crystal_size_max 0.171
_exptl_crystal_size_mid 0.114
_exptl_crystal_size_min 0.078
_refine_diff_density_max 0.298
_refine_diff_density_min -0.358
_refine_diff_density_rms 0.043
_refine_ls_extinction_method none
_refine_ls_goodness_of_fit_ref 1.050
_refine_ls_hydrogen_treatment constr
_refine_ls_matrix_type full
_refine_ls_number_parameters 413
_refine_ls_number_reflns 7391
_refine_ls_number_restraints 0
_refine_ls_restrained_S_all 1.050
_refine_ls_R_factor_all 0.0369
_refine_ls_R_factor_gt 0.0327
_refine_ls_shift/su_max 0.001
_refine_ls_shift/su_mean 0.000
_refine_ls_structure_factor_coef Fsqd
_refine_ls_weighting_details 'w=1/[\s^2^(Fo^2^)+(0.0475P)^2^+1.2182P] where P=(Fo^2^+2Fc^2^)/3'
_refine_ls_weighting_scheme calc
_refine_ls_wR_factor_gt 0.0879
_refine_ls_wR_factor_ref 0.0912
_reflns_Friedel_coverage 0.000
_reflns_number_gt 6718
_reflns_number_total 7391
_reflns_threshold_expression 'I > 2\s(I)'
_cod_data_source_file c9dt03450a2.cif
_cod_data_source_block 094ZRT18
_cod_depositor_comments 'Adding full bibliography for 7701349--7701351.cif.'
_cod_database_code 7701349
_shelx_space_group_comment
;
The symmetry employed for this shelxl refinement is uniquely defined
by the following loop, which should always be used as a source of
symmetry information in preference to the above space-group names.
They are only intended as comments.
;
_shelx_estimated_absorpt_t_min 0.692
_shelx_estimated_absorpt_t_max 0.839
_shelxl_version_number 2014-3

loop_
_space_group_symop_operation_xyz
'x, y, z'
'-x+1/2, y+1/2, -z+1/2'
'-x, -y, -z'
'x-1/2, -y-1/2, z-1/2'

loop_
_atom_site_label
_atom_site_type_symbol
_atom_site_fract_x
_atom_site_fract_y
_atom_site_fract_z
_atom_site_U_iso_or_equiv
_atom_site_adp_type
_atom_site_occupancy
_atom_site_site_symmetry_order
_atom_site_calc_flag
_atom_site_refinement_flags_posn
_atom_site_refinement_flags_adp
_atom_site_refinement_flags_occupancy
_atom_site_disorder_assembly
_atom_site_disorder_group
C1 C 0.82563(11) 0.49145(8) 0.14168(7) 0.0194(3) Uani 1 1 d . . . . .
C2 C 0.76375(12) 0.46142(8) 0.06921(8) 0.0214(3) Uani 1 1 d . . . . .
C3 C 0.83898(12) 0.42349(8) 0.03083(7) 0.0216(3) Uani 1 1 d . . . . .
C4 C 1.06577(12) 0.40680(8) 0.06668(8) 0.0240(3) Uani 1 1 d . . . . .
C5 C 1.16349(12) 0.42607(9) 0.12146(9) 0.0273(3) Uani 1 1 d . . . . .
C6 C 1.15638(12) 0.47395(8) 0.18500(8) 0.0258(3) Uani 1 1 d . . . . .
C7 C 1.05118(12) 0.50164(8) 0.19451(8) 0.0218(3) Uani 1 1 d . . . . .
C8 C 0.94673(11) 0.47641(7) 0.14341(7) 0.0187(3) Uani 1 1 d . . . . .
C9 C 0.95506(12) 0.43180(7) 0.07710(7) 0.0200(3) Uani 1 1 d . . . . .
C10 C 0.63418(13) 0.46749(9) 0.03902(9) 0.0303(3) Uani 1 1 d . . . . .
H10A H 0.6142 0.4523 -0.0144 0.045 Uiso 1 1 calc R U . . .
H10B H 0.6092 0.5220 0.0442 0.045 Uiso 1 1 calc R U . . .
H10C H 0.5949 0.4321 0.0677 0.045 Uiso 1 1 calc R U . . .
C11 C 0.80175(14) 0.38490(9) -0.04573(8) 0.0310(3) Uani 1 1 d . . . . .
H11A H 0.7181 0.3923 -0.0653 0.047 Uiso 1 1 calc R U . . .
H11B H 0.8193 0.3282 -0.0411 0.047 Uiso 1 1 calc R U . . .
H11C H 0.8436 0.4090 -0.0805 0.047 Uiso 1 1 calc R U . . .
C12 C 1.07565(15) 0.36198(10) -0.00334(10) 0.0353(4) Uani 1 1 d . . . . .
H12A H 1.1040 0.3976 -0.0376 0.053 Uiso 1 1 calc R U . . .
H12B H 0.9993 0.3413 -0.0288 0.053 Uiso 1 1 calc R U . . .
H12C H 1.1301 0.3180 0.0109 0.053 Uiso 1 1 calc R U . . .
C13 C 1.28257(15) 0.40139(12) 0.11277(12) 0.0451(4) Uani 1 1 d . . . . .
H13A H 1.2763 0.3798 0.0620 0.068 Uiso 1 1 calc R U . . .
H13B H 1.3143 0.3610 0.1505 0.068 Uiso 1 1 calc R U . . .
H13C H 1.3342 0.4474 0.1202 0.068 Uiso 1 1 calc R U . . .
C14 C 1.26741(13) 0.49771(11) 0.24099(11) 0.0386(4) Uani 1 1 d . . . . .
H14A H 1.3061 0.5398 0.2191 0.058 Uiso 1 1 calc R U . . .
H14B H 1.3190 0.4518 0.2524 0.058 Uiso 1 1 calc R U . . .
H14C H 1.2488 0.5169 0.2876 0.058 Uiso 1 1 calc R U . . .
C15 C 1.04664(13) 0.56542(9) 0.25174(9) 0.0308(3) Uani 1 1 d . . . . .
H15A H 1.0609 0.5420 0.3023 0.046 Uiso 1 1 calc R U . . .
H15B H 0.9699 0.5904 0.2396 0.046 Uiso 1 1 calc R U . . .
H15C H 1.1061 0.6053 0.2504 0.046 Uiso 1 1 calc R U . . .
C16 C 0.82117(15) 0.53250(10) 0.31416(9) 0.0341(3) Uani 1 1 d . . . . .
H16A H 0.7693 0.5299 0.3489 0.051 Uiso 1 1 calc R U . . .
H16B H 0.8389 0.5879 0.3057 0.051 Uiso 1 1 calc R U . . .
H16C H 0.8933 0.5042 0.3362 0.051 Uiso 1 1 calc R U . . .
C17 C 0.60457(14) 0.53882(10) 0.19854(11) 0.0380(4) Uani 1 1 d . . . . .
H17A H 0.5486 0.5080 0.1613 0.057 Uiso 1 1 calc R U . . .
H17B H 0.6144 0.5911 0.1776 0.057 Uiso 1 1 calc R U . . .
H17C H 0.5759 0.5449 0.2446 0.057 Uiso 1 1 calc R U . . .
C18 C 0.69008(12) 0.33421(9) 0.27492(8) 0.0242(3) Uani 1 1 d . . . . .
C19 C 0.72966(15) 0.35779(10) 0.35860(9) 0.0321(3) Uani 1 1 d . . . . .
H19A H 0.8146 0.3608 0.3729 0.048 Uiso 1 1 calc R U . . .
H19B H 0.7028 0.3182 0.3899 0.048 Uiso 1 1 calc R U . . .
H19C H 0.6968 0.4095 0.3663 0.048 Uiso 1 1 calc R U . . .
C20 C 0.55726(13) 0.34088(11) 0.25157(10) 0.0357(4) Uani 1 1 d . . . . .
H20A H 0.5339 0.3949 0.2607 0.054 Uiso 1 1 calc R U . . .
H20B H 0.5227 0.3037 0.2813 0.054 Uiso 1 1 calc R U . . .
H20C H 0.5304 0.3283 0.1977 0.054 Uiso 1 1 calc R U . . .
C21 C 0.72420(14) 0.24774(9) 0.26705(9) 0.0309(3) Uani 1 1 d . . . . .
H21A H 0.6999 0.2317 0.2139 0.046 Uiso 1 1 calc R U . . .
H21B H 0.6859 0.2141 0.2978 0.046 Uiso 1 1 calc R U . . .
H21C H 0.8085 0.2422 0.2844 0.046 Uiso 1 1 calc R U . . .
C22 C 0.73641(12) 0.19128(7) 0.04828(7) 0.0195(3) Uani 1 1 d . . . . .
C23 C 0.80925(12) 0.13677(8) 0.02258(8) 0.0225(3) Uani 1 1 d . . . . .
C24 C 0.76048(14) 0.06888(8) -0.01553(8) 0.0280(3) Uani 1 1 d . . . . .
H24 H 0.8097 0.0315 -0.0315 0.034 Uiso 1 1 calc R U . . .
C25 C 0.64260(14) 0.05455(8) -0.03069(8) 0.0296(3) Uani 1 1 d . . . . .
H25 H 0.6111 0.0075 -0.0559 0.036 Uiso 1 1 calc R U . . .
C26 C 0.57099(13) 0.10989(8) -0.00852(8) 0.0266(3) Uani 1 1 d . . . . .
H26 H 0.4896 0.1010 -0.0201 0.032 Uiso 1 1 calc R U . . .
C27 C 0.61528(12) 0.17846(8) 0.03043(7) 0.0216(3) Uani 1 1 d . . . . .
C28 C 0.93855(13) 0.15110(8) 0.03457(9) 0.0279(3) Uani 1 1 d . . . . .
H28 H 0.9567 0.2032 0.0607 0.033 Uiso 1 1 calc R U . . .
C29 C 0.97433(17) 0.15573(11) -0.04094(11) 0.0410(4) Uani 1 1 d . . . . .
H29A H 0.9564 0.1055 -0.0680 0.061 Uiso 1 1 calc R U . . .
H29B H 1.0579 0.1660 -0.0316 0.061 Uiso 1 1 calc R U . . .
H29C H 0.9317 0.1986 -0.0715 0.061 Uiso 1 1 calc R U . . .
C30 C 1.00853(16) 0.08738(10) 0.08528(11) 0.0427(4) Uani 1 1 d . . . . .
H30A H 0.9851 0.0857 0.1335 0.064 Uiso 1 1 calc R U . . .
H30B H 1.0914 0.0998 0.0946 0.064 Uiso 1 1 calc R U . . .
H30C H 0.9939 0.0359 0.0602 0.064 Uiso 1 1 calc R U . . .
C31 C 0.53246(12) 0.23889(8) 0.05072(8) 0.0242(3) Uani 1 1 d . . . . .
H31 H 0.5791 0.2760 0.0887 0.029 Uiso 1 1 calc R U . . .
C32 C 0.47433(15) 0.28720(9) -0.01892(9) 0.0341(3) Uani 1 1 d . . . . .
H32A H 0.5340 0.3120 -0.0406 0.051 Uiso 1 1 calc R U . . .
H32B H 0.4255 0.3283 -0.0042 0.051 Uiso 1 1 calc R U . . .
H32C H 0.4262 0.2523 -0.0566 0.051 Uiso 1 1 calc R U . . .
C33 C 0.44074(15) 0.20077(10) 0.08602(11) 0.0387(4) Uani 1 1 d . . . . .
H33A H 0.3912 0.1661 0.0489 0.058 Uiso 1 1 calc R U . . .
H33B H 0.3932 0.2421 0.1015 0.058 Uiso 1 1 calc R U . . .
H33C H 0.4790 0.1697 0.1303 0.058 Uiso 1 1 calc R U . . .
N1 N 0.74399(10) 0.38373(7) 0.22554(6) 0.0204(2) Uani 1 1 d . . . . .
O1 O 0.78259(8) 0.25443(5) 0.08952(5) 0.02120(19) Uani 1 1 d . . . . .
Si1 Si 0.74873(3) 0.48569(2) 0.22189(2) 0.02155(9) Uani 1 1 d . . . . .
Sc1 Sc 0.83733(2) 0.34824(2) 0.14901(2) 0.01647(7) Uani 1 1 d . . . . .
O2 O 0.99363(8) 0.30540(6) 0.22585(5) 0.0247(2) Uani 1 1 d . . . . .
C34 C 1.03900(13) 0.33540(9) 0.30269(8) 0.0272(3) Uani 1 1 d . . . . .
H34A H 0.9913 0.3165 0.3371 0.033 Uiso 1 1 calc R U . A 1
H34B H 1.0398 0.3939 0.3032 0.033 Uiso 1 1 calc R U . A 1
C37 C 1.07335(18) 0.24662(11) 0.20881(10) 0.0473(5) Uani 1 1 d . . . . .
H37A H 1.1233 0.2694 0.1775 0.057 Uiso 1 1 calc R U . B 1
H37B H 1.0310 0.2005 0.1822 0.057 Uiso 1 1 calc R U . B 1
C35A C 1.1590(6) 0.3034(4) 0.3255(4) 0.0355(12) Uani 0.548(8) 1 d . . P C 1
H35A H 1.1849 0.2983 0.3811 0.043 Uiso 0.548(8) 1 calc R U P C 1
H35B H 1.2147 0.3369 0.3066 0.043 Uiso 0.548(8) 1 calc R U P C 1
C36A C 1.1448(5) 0.2235(3) 0.2876(2) 0.0493(16) Uani 0.548(8) 1 d . . P C 1
H36A H 1.1022 0.1862 0.3132 0.059 Uiso 0.548(8) 1 calc R U P C 1
H36B H 1.2206 0.2002 0.2853 0.059 Uiso 0.548(8) 1 calc R U P C 1
C35B C 1.1386(7) 0.2783(5) 0.3363(4) 0.0338(14) Uani 0.452(8) 1 d . . P C 2
H35C H 1.1956 0.3033 0.3784 0.041 Uiso 0.452(8) 1 calc R U P C 2
H35D H 1.1090 0.2292 0.3547 0.041 Uiso 0.452(8) 1 calc R U P C 2
C36B C 1.1915(4) 0.2620(4) 0.2695(3) 0.0379(14) Uani 0.452(8) 1 d . . P C 2
H36C H 1.2425 0.2149 0.2775 0.045 Uiso 0.452(8) 1 calc R U P C 2
H36D H 1.2343 0.3081 0.2564 0.045 Uiso 0.452(8) 1 calc R U P C 2

loop_
_atom_site_aniso_label
_atom_site_aniso_U_11
_atom_site_aniso_U_22
_atom_site_aniso_U_33
_atom_site_aniso_U_23
_atom_site_aniso_U_13
_atom_site_aniso_U_12
C1 0.0201(6) 0.0165(6) 0.0212(6) -0.0003(5) 0.0039(5) 0.0009(5)
C2 0.0223(6) 0.0176(6) 0.0223(6) 0.0021(5) 0.0008(5) 0.0013(5)
C3 0.0271(7) 0.0188(6) 0.0177(6) 0.0016(5) 0.0022(5) -0.0004(5)
C4 0.0291(7) 0.0192(6) 0.0268(7) 0.0007(5) 0.0128(6) 0.0007(5)
C5 0.0229(7) 0.0250(7) 0.0358(8) 0.0031(6) 0.0107(6) 0.0033(5)
C6 0.0211(7) 0.0254(7) 0.0293(7) 0.0025(6) 0.0026(6) -0.0018(5)
C7 0.0232(6) 0.0194(6) 0.0217(6) 0.0001(5) 0.0031(5) -0.0016(5)
C8 0.0212(6) 0.0157(6) 0.0191(6) 0.0012(5) 0.0043(5) 0.0002(5)
C9 0.0239(6) 0.0163(6) 0.0204(6) 0.0023(5) 0.0064(5) 0.0005(5)
C10 0.0238(7) 0.0305(8) 0.0318(8) 0.0011(6) -0.0030(6) 0.0027(6)
C11 0.0392(8) 0.0317(8) 0.0191(7) -0.0038(6) 0.0007(6) 0.0001(6)
C12 0.0380(9) 0.0343(8) 0.0386(9) -0.0092(7) 0.0194(7) -0.0009(7)
C13 0.0267(8) 0.0521(11) 0.0588(12) -0.0078(9) 0.0147(8) 0.0083(7)
C14 0.0223(7) 0.0443(9) 0.0449(10) -0.0033(8) -0.0012(7) -0.0017(7)
C15 0.0287(7) 0.0300(7) 0.0319(8) -0.0097(6) 0.0036(6) -0.0040(6)
C16 0.0437(9) 0.0319(8) 0.0297(8) -0.0123(6) 0.0144(7) -0.0078(7)
C17 0.0299(8) 0.0324(8) 0.0546(11) -0.0016(7) 0.0157(7) 0.0100(6)
C18 0.0241(7) 0.0265(7) 0.0235(7) 0.0004(5) 0.0083(5) -0.0013(5)
C19 0.0368(8) 0.0388(8) 0.0228(7) 0.0000(6) 0.0110(6) -0.0006(7)
C20 0.0242(7) 0.0462(9) 0.0389(9) 0.0019(7) 0.0114(7) -0.0027(6)
C21 0.0382(8) 0.0251(7) 0.0326(8) 0.0030(6) 0.0146(6) -0.0029(6)
C22 0.0283(7) 0.0159(6) 0.0138(6) 0.0016(5) 0.0041(5) 0.0003(5)
C23 0.0294(7) 0.0184(6) 0.0196(6) -0.0005(5) 0.0058(5) 0.0021(5)
C24 0.0387(8) 0.0193(6) 0.0263(7) -0.0041(5) 0.0086(6) 0.0019(6)
C25 0.0422(8) 0.0197(7) 0.0254(7) -0.0047(5) 0.0048(6) -0.0063(6)
C26 0.0308(7) 0.0241(7) 0.0228(7) 0.0004(5) 0.0021(6) -0.0051(6)
C27 0.0279(7) 0.0195(6) 0.0171(6) 0.0019(5) 0.0044(5) 0.0008(5)
C28 0.0293(7) 0.0240(7) 0.0313(8) -0.0082(6) 0.0089(6) 0.0028(5)
C29 0.0463(10) 0.0385(9) 0.0452(10) -0.0138(8) 0.0251(8) -0.0057(7)
C30 0.0400(9) 0.0342(9) 0.0480(10) -0.0095(8) -0.0019(8) 0.0136(7)
C31 0.0240(7) 0.0239(7) 0.0239(7) -0.0002(5) 0.0040(5) 0.0013(5)
C32 0.0420(9) 0.0254(7) 0.0325(8) 0.0033(6) 0.0036(7) 0.0061(6)
C33 0.0366(9) 0.0341(8) 0.0506(10) 0.0063(7) 0.0206(8) 0.0042(7)
N1 0.0216(5) 0.0210(5) 0.0194(5) -0.0016(4) 0.0066(4) 0.0000(4)
O1 0.0256(5) 0.0169(4) 0.0207(5) -0.0041(3) 0.0047(4) 0.0002(4)
Si1 0.02139(18) 0.01920(18) 0.02493(19) -0.00428(14) 0.00715(14) 0.00184(13)
Sc1 0.01796(12) 0.01508(12) 0.01587(12) -0.00098(8) 0.00293(9) 0.00137(8)
O2 0.0266(5) 0.0249(5) 0.0198(5) -0.0018(4) -0.0001(4) 0.0064(4)
C34 0.0305(7) 0.0311(7) 0.0179(6) -0.0021(5) 0.0015(5) 0.0051(6)
C37 0.0556(11) 0.0453(10) 0.0322(9) -0.0136(8) -0.0078(8) 0.0310(9)
C35A 0.034(2) 0.041(3) 0.026(2) 0.001(2) -0.0030(16) 0.005(2)
C36A 0.058(3) 0.046(2) 0.0349(19) -0.0054(17) -0.0087(18) 0.029(2)
C35B 0.037(3) 0.040(4) 0.021(2) 0.006(2) 0.001(2) 0.016(3)
C36B 0.029(2) 0.047(3) 0.033(2) -0.0031(19) -0.0005(16) 0.0157(19)

loop_
_atom_type_symbol
_atom_type_description
_atom_type_scat_dispersion_real
_atom_type_scat_dispersion_imag
_atom_type_scat_source
C C 0.0181 0.0091 'International Tables Vol C Tables 4.2.6.8 and 6.1.1.4'
H H 0.0000 0.0000 'International Tables Vol C Tables 4.2.6.8 and 6.1.1.4'
N N 0.0311 0.0180 'International Tables Vol C Tables 4.2.6.8 and 6.1.1.4'
O O 0.0492 0.0322 'International Tables Vol C Tables 4.2.6.8 and 6.1.1.4'
Si Si 0.2541 0.3302 'International Tables Vol C Tables 4.2.6.8 and 6.1.1.4'
Sc Sc 0.3119 1.5331 'International Tables Vol C Tables 4.2.6.8 and 6.1.1.4'

loop_
_geom_angle_atom_site_label_1
_geom_angle_atom_site_label_2
_geom_angle_atom_site_label_3
_geom_angle
C2 C1 C8 104.32(11)
C2 C1 Si1 116.89(10)
C8 C1 Si1 128.71(10)
C2 C1 Sc1 73.11(7)
C8 C1 Sc1 77.31(7)
Si1 C1 Sc1 86.44(5)
C3 C2 C1 111.57(12)
C3 C2 C10 123.95(13)
C1 C2 C10 124.45(13)
C3 C2 Sc1 75.98(8)
C1 C2 Sc1 72.38(7)
C10 C2 Sc1 117.55(9)
C2 C3 C9 107.09(11)
C2 C3 C11 124.91(13)
C9 C3 C11 127.96(13)
C2 C3 Sc1 70.92(8)
C9 C3 Sc1 75.26(7)
C11 C3 Sc1 120.95(9)
C5 C4 C9 118.37(13)
C5 C4 C12 120.73(13)
C9 C4 C12 120.89(13)
C4 C5 C6 121.34(13)
C4 C5 C13 120.35(15)
C6 C5 C13 118.18(14)
C7 C6 C5 121.26(13)
C7 C6 C14 119.53(14)
C5 C6 C14 119.15(13)
C6 C7 C8 119.20(13)
C6 C7 C15 120.51(13)
C8 C7 C15 119.85(12)
C7 C8 C9 118.79(12)
C7 C8 C1 131.62(12)
C9 C8 C1 109.46(11)
C7 C8 Sc1 126.98(9)
C9 C8 Sc1 73.91(7)
C1 C8 Sc1 68.84(7)
C4 C9 C3 132.24(13)
C4 C9 C8 120.49(12)
C3 C9 C8 107.25(11)
C4 C9 Sc1 122.12(9)
C3 C9 Sc1 71.59(7)
C8 C9 Sc1 73.10(7)
N1 C18 C21 108.85(11)
N1 C18 C20 110.52(12)
C21 C18 C20 108.66(13)
N1 C18 C19 112.31(12)
C21 C18 C19 108.29(12)
C20 C18 C19 108.13(13)
O1 C22 C27 120.61(12)
O1 C22 C23 120.08(12)
C27 C22 C23 119.31(12)
C24 C23 C22 119.12(13)
C24 C23 C28 119.39(13)
C22 C23 C28 121.49(12)
C25 C24 C23 121.75(14)
C24 C25 C26 118.90(13)
C25 C26 C27 121.72(14)
C26 C27 C22 119.06(13)
C26 C27 C31 119.60(13)
C22 C27 C31 121.31(12)
C23 C28 C30 111.19(13)
C23 C28 C29 111.17(13)
C30 C28 C29 110.63(14)
C27 C31 C33 112.40(12)
C27 C31 C32 110.44(12)
C33 C31 C32 110.27(13)
C18 N1 Si1 127.72(9)
C18 N1 Sc1 128.48(9)
Si1 N1 Sc1 103.75(6)
C22 O1 Sc1 175.63(9)
N1 Si1 C16 113.56(7)
N1 Si1 C17 116.61(7)
C16 Si1 C17 101.66(8)
N1 Si1 C1 96.13(6)
C16 Si1 C1 117.79(7)
C17 Si1 C1 111.99(7)
N1 Si1 Sc1 42.06(4)
C16 Si1 Sc1 126.29(6)
C17 Si1 Sc1 131.59(6)
C1 Si1 Sc1 54.26(4)
O1 Sc1 N1 116.88(4)
O1 Sc1 O2 102.13(4)
N1 Sc1 O2 100.03(4)
O1 Sc1 C1 140.89(4)
N1 Sc1 C1 73.35(5)
O2 Sc1 C1 113.45(4)
O1 Sc1 C2 106.41(4)
N1 Sc1 C2 89.99(5)
O2 Sc1 C2 141.21(4)
C1 Sc1 C2 34.51(4)
O1 Sc1 C3 90.29(4)
N1 Sc1 C3 123.07(5)
O2 Sc1 C3 123.18(4)
C1 Sc1 C3 57.13(4)
C2 Sc1 C3 33.10(5)
O1 Sc1 C8 141.35(4)
N1 Sc1 C8 97.93(4)
O2 Sc1 C8 86.78(4)
C1 Sc1 C8 33.86(4)
C2 Sc1 C8 54.62(4)
C3 Sc1 C8 54.92(4)
O1 Sc1 C9 108.53(4)
N1 Sc1 C9 129.01(4)
O2 Sc1 C9 91.65(4)
C1 Sc1 C9 56.64(4)
C2 Sc1 C9 54.68(4)
C3 Sc1 C9 33.15(4)
C8 Sc1 C9 32.99(4)
O1 Sc1 Si1 140.91(3)
N1 Sc1 Si1 34.19(3)
O2 Sc1 Si1 108.05(3)
C1 Sc1 Si1 39.30(3)
C2 Sc1 Si1 62.55(3)
C3 Sc1 Si1 93.42(3)
C8 Sc1 Si1 65.73(3)
C9 Sc1 Si1 95.01(3)
C37 O2 C34 109.14(11)
C37 O2 Sc1 126.21(9)
C34 O2 Sc1 124.56(8)
O2 C34 C35A 104.7(3)
O2 C34 C35B 103.8(3)
O2 C37 C36A 102.69(18)
O2 C37 C36B 104.55(18)
C34 C35A C36A 101.6(4)
C35A C36A C37 100.2(4)
C36B C35B C34 102.6(5)
C35B C36B C37 97.2(5)

loop_
_geom_bond_atom_site_label_1
_geom_bond_atom_site_label_2
_geom_bond_distance
C1 C2 1.4436(18)
C1 C8 1.4506(18)
C1 Si1 1.8947(14)
C1 Sc1 2.4282(13)
C2 C3 1.4086(19)
C2 C10 1.5089(19)
C2 Sc1 2.4378(13)
C3 C9 1.4425(18)
C3 C11 1.5083(19)
C3 Sc1 2.5027(13)
C4 C5 1.379(2)
C4 C9 1.4324(19)
C4 C12 1.510(2)
C5 C6 1.430(2)
C5 C13 1.515(2)
C6 C7 1.380(2)
C6 C14 1.519(2)
C7 C8 1.4291(18)
C7 C15 1.5089(19)
C8 C9 1.4457(18)
C8 Sc1 2.5401(13)
C9 Sc1 2.5508(13)
C16 Si1 1.8735(16)
C17 Si1 1.8889(16)
C18 N1 1.4780(17)
C18 C21 1.533(2)
C18 C20 1.536(2)
C18 C19 1.538(2)
C22 O1 1.3461(15)
C22 C27 1.4126(19)
C22 C23 1.4149(19)
C23 C24 1.3952(19)
C23 C28 1.516(2)
C24 C25 1.381(2)
C25 C26 1.385(2)
C26 C27 1.3962(19)
C27 C31 1.5209(19)
C28 C30 1.531(2)
C28 C29 1.531(2)
C31 C33 1.528(2)
C31 C32 1.530(2)
N1 Si1 1.7272(12)
N1 Sc1 2.0593(11)
O1 Sc1 1.9450(9)
Si1 Sc1 2.9858(4)
Sc1 O2 2.1686(9)
O2 C37 1.4539(18)
O2 C34 1.4665(16)
C34 C35A 1.488(7)
C34 C35B 1.537(7)
C37 C36A 1.536(4)
C37 C36B 1.589(4)
C35A C36A 1.509(8)
C35B C36B 1.518(10)

loop_
_geom_torsion_atom_site_label_1
_geom_torsion_atom_site_label_2
_geom_torsion_atom_site_label_3
_geom_torsion_atom_site_label_4
_geom_torsion
C8 C1 C2 C3 5.18(15)
Si1 C1 C2 C3 -143.39(10)
Sc1 C1 C2 C3 -66.49(10)
C8 C1 C2 C10 -176.58(13)
Si1 C1 C2 C10 34.86(17)
Sc1 C1 C2 C10 111.76(13)
C8 C1 C2 Sc1 71.67(8)
Si1 C1 C2 Sc1 -76.90(8)
C1 C2 C3 C9 -2.90(15)
C10 C2 C3 C9 178.84(13)
Sc1 C2 C3 C9 -67.16(9)
C1 C2 C3 C11 179.24(13)
C10 C2 C3 C11 1.0(2)
Sc1 C2 C3 C11 114.98(13)
C1 C2 C3 Sc1 64.26(9)
C10 C2 C3 Sc1 -114.00(13)
C9 C4 C5 C6 -3.8(2)
C12 C4 C5 C6 174.85(14)
C9 C4 C5 C13 -179.63(14)
C12 C4 C5 C13 -0.9(2)
C4 C5 C6 C7 1.0(2)
C13 C5 C6 C7 176.93(15)
C4 C5 C6 C14 -176.15(14)
C13 C5 C6 C14 -0.3(2)
C5 C6 C7 C8 5.4(2)
C14 C6 C7 C8 -177.42(13)
C5 C6 C7 C15 -167.00(14)
C14 C6 C7 C15 10.2(2)
C6 C7 C8 C9 -8.74(19)
C15 C7 C8 C9 163.71(13)
C6 C7 C8 C1 175.98(14)
C15 C7 C8 C1 -11.6(2)
C6 C7 C8 Sc1 82.28(16)
C15 C7 C8 Sc1 -105.26(14)
C2 C1 C8 C7 170.14(14)
Si1 C1 C8 C7 -46.5(2)
Sc1 C1 C8 C7 -121.26(14)
C2 C1 C8 C9 -5.47(14)
Si1 C1 C8 C9 137.94(11)
Sc1 C1 C8 C9 63.13(9)
C2 C1 C8 Sc1 -68.60(8)
Si1 C1 C8 Sc1 74.81(10)
C5 C4 C9 C3 178.11(14)
C12 C4 C9 C3 -0.6(2)
C5 C4 C9 C8 0.26(19)
C12 C4 C9 C8 -178.42(13)
C5 C4 C9 Sc1 -88.09(14)
C12 C4 C9 Sc1 93.23(15)
C2 C3 C9 C4 -178.72(14)
C11 C3 C9 C4 -0.9(2)
Sc1 C3 C9 C4 117.04(15)
C2 C3 C9 C8 -0.65(14)
C11 C3 C9 C8 177.12(13)
Sc1 C3 C9 C8 -64.90(9)
C2 C3 C9 Sc1 64.24(9)
C11 C3 C9 Sc1 -117.98(14)
C7 C8 C9 C4 6.01(19)
C1 C8 C9 C4 -177.74(12)
Sc1 C8 C9 C4 -117.77(12)
C7 C8 C9 C3 -172.33(11)
C1 C8 C9 C3 3.93(14)
Sc1 C8 C9 C3 63.90(9)
C7 C8 C9 Sc1 123.77(11)
C1 C8 C9 Sc1 -59.97(9)
O1 C22 C23 C24 175.57(12)
C27 C22 C23 C24 -4.20(19)
O1 C22 C23 C28 -5.30(19)
C27 C22 C23 C28 174.93(13)
C22 C23 C24 C25 1.8(2)
C28 C23 C24 C25 -177.30(14)
C23 C24 C25 C26 1.1(2)
C24 C25 C26 C27 -1.8(2)
C25 C26 C27 C22 -0.6(2)
C25 C26 C27 C31 177.58(13)
O1 C22 C27 C26 -176.17(12)
C23 C22 C27 C26 3.60(19)
O1 C22 C27 C31 5.66(19)
C23 C22 C27 C31 -174.57(12)
C24 C23 C28 C30 -64.18(18)
C22 C23 C28 C30 116.69(15)
C24 C23 C28 C29 59.56(18)
C22 C23 C28 C29 -119.57(15)
C26 C27 C31 C33 47.28(18)
C22 C27 C31 C33 -134.56(14)
C26 C27 C31 C32 -76.33(16)
C22 C27 C31 C32 101.83(15)
C21 C18 N1 Si1 -171.13(10)
C20 C18 N1 Si1 69.62(15)
C19 C18 N1 Si1 -51.22(16)
C21 C18 N1 Sc1 5.64(16)
C20 C18 N1 Sc1 -113.61(12)
C19 C18 N1 Sc1 125.54(12)
C18 N1 Si1 C16 58.68(13)
Sc1 N1 Si1 C16 -118.72(7)
C18 N1 Si1 C17 -59.03(14)
Sc1 N1 Si1 C17 123.58(8)
C18 N1 Si1 C1 -177.39(11)
Sc1 N1 Si1 C1 5.22(6)
C18 N1 Si1 Sc1 177.40(14)
C2 C1 Si1 N1 64.72(10)
C8 C1 Si1 N1 -74.92(12)
Sc1 C1 Si1 N1 -4.31(5)
C2 C1 Si1 C16 -174.55(10)
C8 C1 Si1 C16 45.81(14)
Sc1 C1 Si1 C16 116.42(7)
C2 C1 Si1 C17 -57.22(12)
C8 C1 Si1 C17 163.14(12)
Sc1 C1 Si1 C17 -126.25(7)
C2 C1 Si1 Sc1 69.03(9)
C8 C1 Si1 Sc1 -70.61(11)
C37 O2 C34 C35A 10.2(3)
Sc1 O2 C34 C35A -166.6(3)
C37 O2 C34 C35B -11.2(3)
Sc1 O2 C34 C35B 172.1(3)
C34 O2 C37 C36A 18.6(3)
Sc1 O2 C37 C36A -164.7(3)
C34 O2 C37 C36B -18.2(3)
Sc1 O2 C37 C36B 158.5(3)
O2 C34 C35A C36A -35.2(5)
C35B C34 C35A C36A 55.0(14)
C34 C35A C36A C37 45.8(6)
O2 C37 C36A C35A -39.5(5)
C36B C37 C36A C35A 57.8(5)
O2 C34 C35B C36B 37.6(6)
C35A C34 C35B C36B -57.5(13)
C34 C35B C36B C37 -46.1(6)
O2 C37 C36B C35B 39.9(5)
C36A C37 C36B C35B -51.7(5)
